data_4500060
loop_
_publ_author_name
'Kenneth E. Maly'
'Thierry Maris'
'Eric Gagnon'
'James D. Wuest'

_publ_section_title
;
 Inclusion Compounds of Hexakis(4-cyanophenyl)benzene: Open Networks
 Maintained by C-H---N Interactions
;
_journal_name_full 'Cryst. Growth & Design'
_journal_page_first 461
_journal_page_last 466
_journal_paper_doi 10.1021/cg050384a
_journal_volume 6
_journal_year 2006
_chemical_compound_source 'Synthesized by the authors. See text'
_chemical_formula_moiety 'C48 H24 N6, 6(C3 H7 N O), 3(H2 O)'
_chemical_formula_sum 'C66 H72 N12 O9'
_chemical_formula_weight 1177.35
_chemical_name_systematic
; 
 ? 
;
_space_group_IT_number 166
_symmetry_cell_setting trigonal
_symmetry_space_group_name_Hall '-R 3 2"'
_symmetry_space_group_name_H-M 'R -3 m :H'
_atom_sites_solution_hydrogens geom
_atom_sites_solution_primary direct
_atom_sites_solution_secondary difmap
_audit_creation_method SHELXL-97
_cell_angle_alpha 90.00
_cell_angle_beta 90.00
_cell_angle_gamma 120.00
_cell_formula_units_Z 3
_cell_length_a 23.5720(14)
_cell_length_b 23.5720(14)
_cell_length_c 10.2698(13)
_cell_measurement_reflns_used 2054
_cell_measurement_temperature 100(2)
_cell_measurement_theta_max 53.21
_cell_measurement_theta_min 3.75
_cell_volume 4941.8(8)
_computing_cell_refinement 'SMART (Bruker, 1999)'
_computing_data_collection 'SMART (Bruker, 1999)'
_computing_data_reduction 'SAINT (Bruker, 1999)'
_computing_molecular_graphics 'SHELXTL (Bruker, 1997)'
_computing_publication_material 'UdMX (local program)'
_computing_structure_refinement 'SHELXL97 (Sheldrick, 1997)'
_computing_structure_solution 'SHELXS97 (Sheldrick, 1997)'
_diffrn_ambient_temperature 100(2)
_diffrn_detector_area_resol_mean 5.5
_diffrn_measured_fraction_theta_full 1.000
_diffrn_measured_fraction_theta_max 1.000
_diffrn_measurement_device_type 'Bruker Smart 2000'
_diffrn_measurement_method \w
_diffrn_radiation_monochromator graphite
_diffrn_radiation_source 'X-ray Sealed Tube'
_diffrn_radiation_type CuK\a
_diffrn_radiation_wavelength 1.54178
_diffrn_reflns_av_R_equivalents 0.044
_diffrn_reflns_av_sigmaI/netI 0.0694
_diffrn_reflns_limit_h_max 25
_diffrn_reflns_limit_h_min -25
_diffrn_reflns_limit_k_max 29
_diffrn_reflns_limit_k_min -29
_diffrn_reflns_limit_l_max 12
_diffrn_reflns_limit_l_min -12
_diffrn_reflns_number 17051
_diffrn_reflns_theta_full 72.07
_diffrn_reflns_theta_max 72.07
_diffrn_reflns_theta_min 3.75
_diffrn_standards_decay_% -0.03
_diffrn_standards_interval_time 1440
_diffrn_standards_number 71
_exptl_absorpt_coefficient_mu 0.655
_exptl_absorpt_correction_T_max 0.9000
_exptl_absorpt_correction_T_min 0.6100
_exptl_absorpt_correction_type multi-scan
_exptl_absorpt_process_details 'Sadabs (Sheldrick,1996)'
_exptl_crystal_colour Colorless
_exptl_crystal_density_diffrn 1.183
_exptl_crystal_density_method 'not measured'
_exptl_crystal_description block
_exptl_crystal_F_000 1860
_exptl_crystal_size_max 0.20
_exptl_crystal_size_mid 0.11
_exptl_crystal_size_min 0.06
_refine_diff_density_max 0.330
_refine_diff_density_min -0.424
_refine_diff_density_rms 0.064
_refine_ls_extinction_method none
_refine_ls_goodness_of_fit_ref 1.021
_refine_ls_matrix_type full
_refine_ls_number_parameters 92
_refine_ls_number_reflns 1175
_refine_ls_number_restraints 12
_refine_ls_restrained_S_all 1.017
_refine_ls_R_factor_all 0.0728
_refine_ls_R_factor_gt 0.0633
_refine_ls_shift/su_max 0.000
_refine_ls_shift/su_mean 0.000
_refine_ls_structure_factor_coef Fsqd
_refine_ls_weighting_details 'calc w=1/[\s^2^(Fo^2^)+(0.0800P)^2^] where P=(Fo^2^+2Fc^2^)/3'
_refine_ls_weighting_scheme calc
_refine_ls_wR_factor_gt 0.1596
_refine_ls_wR_factor_ref 0.1610
_reflns_number_gt 690
_reflns_number_total 1175
_reflns_threshold_expression I>2\s(I)
_cod_data_source_file deposit.cif
_cod_data_source_block jiw909
_cod_original_sg_symbol_H-M R-3m
_cod_database_code 4500060

loop_
_symmetry_equiv_pos_as_xyz
'x, y, z'
'-y, x-y, z'
'-x+y, -x, z'
'y, x, -z'
'-x, -x+y, -z'
'x-y, -y, -z'
'x+2/3, y+1/3, z+1/3'
'-y+2/3, x-y+1/3, z+1/3'
'-x+y+2/3, -x+1/3, z+1/3'
'y+2/3, x+1/3, -z+1/3'
'-x+2/3, -x+y+1/3, -z+1/3'
'x-y+2/3, -y+1/3, -z+1/3'
'x+1/3, y+2/3, z+2/3'
'-y+1/3, x-y+2/3, z+2/3'
'-x+y+1/3, -x+2/3, z+2/3'
'y+1/3, x+2/3, -z+2/3'
'-x+1/3, -x+y+2/3, -z+2/3'
'x-y+1/3, -y+2/3, -z+2/3'
'-x, -y, -z'
'y, -x+y, -z'
'x-y, x, -z'
'-y, -x, z'
'x, x-y, z'
'-x+y, y, z'
'-x+2/3, -y+1/3, -z+1/3'
'y+2/3, -x+y+1/3, -z+1/3'
'x-y+2/3, x+1/3, -z+1/3'
'-y+2/3, -x+1/3, z+1/3'
'x+2/3, x-y+1/3, z+1/3'
'-x+y+2/3, y+1/3, z+1/3'
'-x+1/3, -y+2/3, -z+2/3'
'y+1/3, -x+y+2/3, -z+2/3'
'x-y+1/3, x+2/3, -z+2/3'
'-y+1/3, -x+2/3, z+2/3'
'x+1/3, x-y+2/3, z+2/3'
'-x+y+1/3, y+2/3, z+2/3'

loop_
_atom_site_label
_atom_site_type_symbol
_atom_site_fract_x
_atom_site_fract_y
_atom_site_fract_z
_atom_site_U_iso_or_equiv
_atom_site_adp_type
_atom_site_occupancy
_atom_site_symmetry_multiplicity
_atom_site_calc_flag
_atom_site_refinement_flags
_atom_site_disorder_assembly
_atom_site_disorder_group
C1 C 0.05962(11) 0.05962(11) 0.0000 0.0198(7) Uani 1 2 d S . .
C10 C 0.12297(11) 0.12297(11) 0.0000 0.0190(6) Uani 1 2 d S . .
C11 C 0.14948(10) 0.15522(11) 0.1143(2) 0.0323(6) Uani 1 1 d . . .
H11 H 0.1277 0.1368 0.1942 0.039 Uiso 1 1 calc . . .
C12 C 0.20823(11) 0.21497(11) 0.1152(2) 0.0342(6) Uani 1 1 d . . .
H12 H 0.2254 0.2375 0.1950 0.041 Uiso 1 1 calc . . .
C13 C 0.24138(12) 0.24138(12) 0.0000 0.0233(7) Uani 1 2 d S . .
C14 C 0.30135(13) 0.30135(13) 0.0000 0.0302(7) Uani 1 2 d S . .
N15 N 0.35204(12) 0.35204(12) 0.0000 0.0388(8) Uani 1 2 d S . .
O20 O 0.07488(11) 0.1498(2) 0.5754(6) 0.0642(17) Uani 0.500 2 d SPD A 1
C20 C 0.09466(11) 0.1893(2) 0.4921(4) 0.0705(14) Uani 1 2 d SD A 1
H20 H 0.0895 0.1789 0.4019 0.085 Uiso 1 2 calc S B 1
N20 N 0.12579(9) 0.25157(17) 0.5393(4) 0.0687(11) Uani 1 2 d SD A 1
C21 C 0.12831(17) 0.2566(3) 0.6754(4) 0.074(2) Uani 0.667 1 d SPD A 1
H21A H 0.1515 0.3029 0.7005 0.111 Uiso 0.667 1 calc SPR A 1
H21B H 0.1515 0.2352 0.7104 0.111 Uiso 0.667 1 calc PR A 1
H21C H 0.0837 0.2353 0.7104 0.111 Uiso 0.667 1 calc PR A 1
C22 C 0.15129(15) 0.3026(3) 0.4489(5) 0.0649(19) Uani 0.667 1 d SPD A 1
H22A H 0.1376 0.2846 0.3610 0.097 Uiso 0.334 1 calc PR A 1
H22B H 0.1992 0.3264 0.4541 0.097 Uiso 0.500 1 calc PR A 1
H22C H 0.1349 0.3326 0.4680 0.097 Uiso 0.500 1 calc PR A 1
O30 O 0.1494(12) 0.299(2) 0.642(4) 0.085(14) Uiso 0.166 2 d SP C 2
O31 O 0.1622(7) 0.2224(7) 0.5091(14) 0.080(4) Uiso 0.166 1 d P D 2
C32 C 0.1476(5) 0.2951(9) 0.6701(17) 0.082(6) Uiso 0.667 2 d SP E 2
O40 O 0.0000 0.0000 0.6631(6) 0.0748(16) Uiso 1 6 d SD F 1
H40 H 0.0177(9) 0.0354(19) 0.715(5) 0.110 Uiso 0.333 2 d SPD G 1
O41 O 0.0000 0.0000 0.5000 0.104(3) Uiso 1 6 d SD H 2
H41 H -0.0370(12) -0.0185(6) 0.548(3) 0.110 Uiso 0.333 2 d SD I 2
H42 H 0.0000 0.0000 0.4119(5) 0.110 Uiso 1 6 d SPD J 2

loop_
_atom_site_aniso_label
_atom_site_aniso_U_11
_atom_site_aniso_U_22
_atom_site_aniso_U_33
_atom_site_aniso_U_23
_atom_site_aniso_U_13
_atom_site_aniso_U_12
C1 0.0171(11) 0.0171(11) 0.0257(16) -0.0037(5) 0.0037(5) 0.0091(12)
C10 0.0160(10) 0.0160(10) 0.0207(14) 0.0004(6) -0.0004(6) 0.0049(12)
C11 0.0242(12) 0.0317(13) 0.0214(12) 0.0017(9) -0.0007(9) -0.0007(10)
C12 0.0325(13) 0.0304(13) 0.0173(11) -0.0028(9) -0.0022(9) -0.0012(10)
C13 0.0237(12) 0.0237(12) 0.0208(16) -0.0009(6) 0.0009(6) 0.0104(13)
C14 0.0315(13) 0.0315(13) 0.0252(16) 0.0046(7) -0.0046(7) 0.0139(16)
N15 0.0357(12) 0.0357(12) 0.0308(15) 0.0101(7) -0.0101(7) 0.0072(14)
O20 0.065(3) 0.065(4) 0.063(4) -0.002(3) -0.0008(16) 0.032(2)
C20 0.072(3) 0.072(4) 0.067(3) 0.000(3) -0.0002(14) 0.0359(18)
N20 0.068(2) 0.070(3) 0.069(3) 0.005(2) 0.0023(11) 0.0348(14)
C21 0.069(4) 0.081(7) 0.077(6) -0.004(5) -0.002(3) 0.041(3)
C22 0.066(3) 0.070(5) 0.060(4) 0.001(4) 0.0005(18) 0.035(2)

loop_
_atom_type_symbol
_atom_type_description
_atom_type_scat_dispersion_real
_atom_type_scat_dispersion_imag
_atom_type_scat_source
C C 0.0181 0.0091 'International Tables Vol C Tables 4.2.6.8 and 6.1.1.4'
H H 0.0000 0.0000 'International Tables Vol C Tables 4.2.6.8 and 6.1.1.4'
N N 0.0311 0.0180 'International Tables Vol C Tables 4.2.6.8 and 6.1.1.4'
O O 0.0492 0.0322 'International Tables Vol C Tables 4.2.6.8 and 6.1.1.4'

loop_
_geom_angle_atom_site_label_1
_geom_angle_atom_site_label_2
_geom_angle_atom_site_label_3
_geom_angle_site_symmetry_1
_geom_angle_site_symmetry_3
_geom_angle
_geom_angle_publ_flag
C1 C1 C1 20 21 120 y
C1 C1 C10 20 . 120 y
C1 C1 C10 21 . 120 y
C11 C10 C11 . 4 119.2(3) y
C11 C10 C1 . . 120.41(13) y
C11 C10 C1 4 . 120.41(13) y
C10 C11 C12 . . 120.8(2) y
C10 C11 H11 . . 119.6 ?
C12 C11 H11 . . 119.6 ?
C13 C12 C11 . . 120.1(2) y
C13 C12 H12 . . 120 ?
C11 C12 H12 . . 120 ?
C12 C13 C12 4 . 119.0(3) y
C12 C13 C14 4 . 120.52(14) y
C12 C13 C14 . . 120.52(14) y
N15 C14 C13 . . 180.0(6) y
O20 C20 N20 . . 112.5(4) y
O20 C20 H20 . . 123.8 ?
N20 C20 H20 . . 123.8 ?
C20 N20 C22 . . 117.4(4) y
C20 N20 C21 . . 115.1(3) y
C22 N20 C21 . . 127.5(4) y
N20 C21 H21A . . 109.5 ?
N20 C21 H21B . . 109.5 ?
H21A C21 H21B . . 109.5 ?
N20 C21 H21C . . 109.5 ?
H21A C21 H21C . . 109.5 ?
H21B C21 H21C . . 109.5 ?
N20 C22 H22A . . 109.5 ?
N20 C22 H22B . . 109.5 ?
H22A C22 H22B . . 109.5 ?
N20 C22 H22C . . 109.5 ?
H22A C22 H22C . . 109.5 ?
H22B C22 H22C . . 109.5 ?
H40 O40 H41 . . 136(3) ?
H41 O41 H42 . . 123(3) ?

loop_
_geom_bond_atom_site_label_1
_geom_bond_atom_site_label_2
_geom_bond_site_symmetry_2
_geom_bond_distance
_geom_bond_publ_flag
C1 C1 20 1.405(3) y
C1 C1 21 1.405(3) y
C1 C10 . 1.493(4) y
C10 C11 . 1.368(3) y
C10 C11 4 1.368(3) y
C11 C12 . 1.397(3) y
C11 H11 . 0.95 ?
C12 C13 . 1.382(3) y
C12 H12 . 0.95 ?
C13 C12 4 1.382(3) y
C13 C14 . 1.414(4) y
C14 N15 . 1.195(4) y
O20 C20 . 1.177(4) y
C20 N20 . 1.360(4) y
C20 H20 . 0.95 ?
N20 C22 . 1.395(4) y
N20 C21 . 1.401(4) y
C21 H21a . 0.98 ?
C21 H21b . 0.98 ?
C21 H21c . 0.98 ?
C22 H22a . 0.98 ?
C22 H22b . 0.98 ?
C22 H22c . 0.98 ?
O40 H40 . 0.900(5) ?
O40 H41 . 1.40(4) ?
O41 H41 . 0.904(5) ?
O41 H42 . 0.905(5) ?

loop_
_geom_torsion_atom_site_label_1
_geom_torsion_atom_site_label_2
_geom_torsion_atom_site_label_3
_geom_torsion_atom_site_label_4
_geom_torsion_site_symmetry_1
_geom_torsion_site_symmetry_4
_geom_torsion
_geom_torsion_publ_flag
C1 C1 C10 C11 20 . -95.70(12) y
C1 C1 C10 C11 21 . 84.30(12) y
C1 C1 C10 C11 20 4 84.30(12) y
C1 C1 C10 C11 21 4 -95.70(12) y
C11 C10 C11 C12 4 . 0.93(17) y
C1 C10 C11 C12 . . -179.07(17) y
C10 C11 C12 C13 . . -1.9(3) y
C11 C12 C13 C12 . 4 0.91(17) y
C11 C12 C13 C14 . . -179.09(17) y
C12 C13 C14 N15 4 . 96.64(12) y
C12 C13 C14 N15 . . -83.36(12) y
O20 C20 N20 C22 . . 180.000(1) y
O20 C20 N20 C21 . . 0.000(1) y
